data_2022760
loop_
_publ_author_name
'Hong, Dabeen'
'Lee, Kyounghoon'

_publ_section_title
;
 Polymorphic structures of
 3-phenyl-1<i>H</i>-1,3-benzo-diazol-2(3<i>H</i>)-one.
;
_journal_coeditor_code VM2281
_journal_issue 'Pt 6'
_journal_name_full 'Acta crystallographica. Section E, Crystallographic communications'
_journal_page_first 534
_journal_page_last 537
_journal_paper_doi 10.1107/S2056989023003961
_journal_volume 79
_journal_year 2023
_chemical_formula_moiety 'C13 H10 N2 O'
_chemical_formula_sum 'C13 H10 N2 O'
_chemical_formula_weight 210.23
_space_group_crystal_system orthorhombic
_space_group_IT_number 61
_space_group_name_Hall '-P 2ac 2ab'
_space_group_name_H-M_alt 'P b c a'
_atom_sites_solution_hydrogens geom
_atom_sites_solution_primary dual
_audit_creation_method
;
Olex2 1.3
(compiled 2020.11.12 svn.r5f609507 for OlexSys, GUI svn.r6408)
;
_cell_angle_alpha 90
_cell_angle_beta 90
_cell_angle_gamma 90
_cell_formula_units_Z 8
_cell_length_a 13.7925(3)
_cell_length_b 7.26520(10)
_cell_length_c 19.7956(4)
_cell_measurement_reflns_used 9912
_cell_measurement_temperature 193.15
_cell_measurement_theta_max 28.262
_cell_measurement_theta_min 2.533
_cell_volume 1983.62(6)
_computing_cell_refinement
;
SAINT (Bruker, 2012)
;
_computing_data_collection
;
APEX2 (Bruker, 2012)
;
_computing_data_reduction
;
SAINT (Bruker, 2012)
;
_computing_molecular_graphics
;
Olex2 1.3 (Dolomanov <i>et al.</i>,  2009)
;
_computing_publication_material
;
Olex2 1.3 (Dolomanov <i>et al.</i>,  2009)
;
_computing_structure_refinement
;
SHELXL (Sheldrick, 2015b)
;
_computing_structure_solution
;
<i>SHELXT</i> (Sheldrick, 2015a)
;
_diffrn_ambient_temperature 193.15
_diffrn_measured_fraction_theta_full 1.000
_diffrn_measured_fraction_theta_max 0.999
_diffrn_measurement_device_type 'Bruker APEXII CCD'
_diffrn_measurement_method '\f and \w scans'
_diffrn_radiation_type MoK\a
_diffrn_radiation_wavelength 0.71073
_diffrn_reflns_av_R_equivalents 0.0358
_diffrn_reflns_av_unetI/netI 0.0153
_diffrn_reflns_limit_h_max 18
_diffrn_reflns_limit_h_min -18
_diffrn_reflns_limit_k_max 9
_diffrn_reflns_limit_k_min -8
_diffrn_reflns_limit_l_max 26
_diffrn_reflns_limit_l_min -26
_diffrn_reflns_number 34068
_diffrn_reflns_theta_full 25.242
_diffrn_reflns_theta_max 28.360
_diffrn_reflns_theta_min 2.058
_diffrn_source_current 18.0
_diffrn_source_power 0.9
_diffrn_source_voltage 50.0
_diffrn_standards_number 0
_exptl_absorpt_coefficient_mu 0.092
_exptl_absorpt_correction_T_max 0.7457
_exptl_absorpt_correction_T_min 0.7122
_exptl_absorpt_correction_type multi-scan
_exptl_absorpt_process_details
;
(SADABS; Krause <i>et al.</i>,  2015)
;
_exptl_crystal_colour colourless
_exptl_crystal_density_diffrn 1.408
_exptl_crystal_description BLOCK
_exptl_crystal_F_000 880
_exptl_crystal_size_max 0.368
_exptl_crystal_size_mid 0.329
_exptl_crystal_size_min 0.188
_refine_diff_density_max 0.245
_refine_diff_density_min -0.375
_refine_ls_extinction_method none
_refine_ls_goodness_of_fit_ref 1.018
_refine_ls_hydrogen_treatment constr
_refine_ls_matrix_type full
_refine_ls_number_parameters 145
_refine_ls_number_reflns 2479
_refine_ls_number_restraints 0
_refine_ls_restrained_S_all 1.018
_refine_ls_R_factor_all 0.0438
_refine_ls_R_factor_gt 0.0391
_refine_ls_shift/su_max 0.001
_refine_ls_shift/su_mean 0.000
_refine_ls_structure_factor_coef Fsqd
_refine_ls_weighting_details 'w=1/[\s^2^(Fo^2^)+(0.0401P)^2^+1.3866P] where P=(Fo^2^+2Fc^2^)/3'
_refine_ls_weighting_scheme calc
_refine_ls_wR_factor_gt 0.0955
_refine_ls_wR_factor_ref 0.0989
_reflns_number_gt 2203
_reflns_number_total 2479
_reflns_threshold_expression 'I > 2\s(I)'
_cod_data_source_file vm2281sup1.cif
_cod_data_source_block II
_cod_depositor_comments 'Adding full bibliography for 2022759--2022760.cif.'
_cod_database_code 2022760
_cod_database_fobs_code 2022760
_shelx_space_group_comment
;
The symmetry employed for this shelxl refinement is uniquely defined
by the following loop, which should always be used as a source of
symmetry information in preference to the above space-group names.
They are only intended as comments.
;
_shelx_estimated_absorpt_t_min 0.967
_shelx_estimated_absorpt_t_max 0.983

loop_
_space_group_symop_operation_xyz
'x, y, z'
'-x+1/2, -y, z+1/2'
'-x, y+1/2, -z+1/2'
'x+1/2, -y+1/2, -z'
'-x, -y, -z'
'x-1/2, y, -z-1/2'
'x, -y-1/2, z-1/2'
'-x-1/2, y-1/2, z'

loop_
_atom_site_type_symbol
_atom_site_label
_atom_site_fract_x
_atom_site_fract_y
_atom_site_fract_z
_atom_site_U_iso_or_equiv
_atom_site_adp_type
_atom_site_calc_flag
_atom_site_occupancy
_atom_site_disorder_assembly
_atom_site_disorder_group
O O1 0.45568(7) 0.03382(12) 0.59030(4) 0.0202(2) Uani d 1 . .
N N1 0.38806(7) 0.32974(13) 0.58960(5) 0.0156(2) Uani d 1 . .
N N3 0.43199(7) 0.20514(13) 0.49242(5) 0.0162(2) Uani d 1 . .
H H3 0.452728 0.125653 0.462151 0.019 Uiso calc 1 . .
C C7A 0.37019(8) 0.46038(16) 0.53914(6) 0.0150(2) Uani d 1 . .
C C2 0.42885(8) 0.17358(16) 0.56054(6) 0.0162(2) Uani d 1 . .
C C8 0.37484(8) 0.35772(16) 0.66031(6) 0.0164(2) Uani d 1 . .
C C3A 0.39783(8) 0.38031(16) 0.47791(6) 0.0152(2) Uani d 1 . .
C C7 0.33606(8) 0.63906(16) 0.54215(6) 0.0176(2) Uani d 1 . .
H H7 0.319418 0.694844 0.583974 0.021 Uiso calc 1 . .
C C4 0.38813(8) 0.47304(17) 0.41748(6) 0.0178(2) Uani d 1 . .
H H4 0.405896 0.417587 0.375818 0.021 Uiso calc 1 . .
C C5 0.35117(8) 0.65146(17) 0.42007(6) 0.0195(2) Uani d 1 . .
H H5 0.342230 0.718091 0.379252 0.023 Uiso calc 1 . .
C C9 0.44915(9) 0.31474(17) 0.70512(6) 0.0198(2) Uani d 1 . .
H H9 0.507674 0.261337 0.689104 0.024 Uiso calc 1 . .
C C13 0.28837(9) 0.43311(16) 0.68360(6) 0.0203(3) Uani d 1 . .
H H13 0.237403 0.460514 0.652926 0.024 Uiso calc 1 . .
C C6 0.32707(8) 0.73401(17) 0.48132(6) 0.0192(2) Uani d 1 . .
H H6 0.304090 0.857272 0.481620 0.023 Uiso calc 1 . .
C C12 0.27728(10) 0.46798(17) 0.75227(7) 0.0257(3) Uani d 1 . .
H H12 0.218579 0.520089 0.768528 0.031 Uiso calc 1 . .
C C11 0.35128(11) 0.42719(17) 0.79701(6) 0.0268(3) Uani d 1 . .
H H11 0.343401 0.451607 0.843835 0.032 Uiso calc 1 . .
C C10 0.43697(10) 0.35064(18) 0.77346(6) 0.0245(3) Uani d 1 . .
H H10 0.487637 0.322592 0.804296 0.029 Uiso calc 1 . .

loop_
_atom_site_aniso_label
_atom_site_aniso_U_11
_atom_site_aniso_U_22
_atom_site_aniso_U_33
_atom_site_aniso_U_12
_atom_site_aniso_U_13
_atom_site_aniso_U_23
O1 0.0276(5) 0.0164(4) 0.0168(4) 0.0051(3) 0.0006(3) -0.0002(3)
N1 0.0173(4) 0.0150(4) 0.0145(4) 0.0021(4) 0.0005(3) -0.0022(4)
N3 0.0188(5) 0.0157(5) 0.0142(4) 0.0028(4) 0.0004(4) -0.0022(4)
C7A 0.0122(5) 0.0172(5) 0.0156(5) -0.0013(4) -0.0007(4) -0.0008(4)
C2 0.0157(5) 0.0168(5) 0.0161(5) 0.0004(4) 0.0004(4) -0.0027(4)
C8 0.0215(5) 0.0137(5) 0.0140(5) -0.0014(4) 0.0023(4) -0.0020(4)
C3A 0.0119(5) 0.0160(5) 0.0178(5) 0.0001(4) -0.0001(4) -0.0025(4)
C7 0.0148(5) 0.0177(5) 0.0203(5) 0.0006(4) 0.0012(4) -0.0035(4)
C4 0.0166(5) 0.0208(6) 0.0161(5) 0.0002(4) 0.0004(4) -0.0011(4)
C5 0.0167(5) 0.0215(6) 0.0202(6) -0.0001(5) -0.0006(4) 0.0039(5)
C9 0.0219(6) 0.0199(5) 0.0176(5) -0.0022(5) 0.0005(4) 0.0000(4)
C13 0.0241(6) 0.0162(5) 0.0205(6) 0.0009(5) 0.0031(5) -0.0014(4)
C6 0.0151(5) 0.0166(5) 0.0258(6) 0.0011(4) 0.0004(4) 0.0006(5)
C12 0.0353(7) 0.0180(6) 0.0237(6) 0.0025(5) 0.0117(5) -0.0024(5)
C11 0.0460(8) 0.0188(6) 0.0156(5) -0.0047(6) 0.0058(5) -0.0031(5)
C10 0.0340(7) 0.0230(6) 0.0166(6) -0.0066(5) -0.0028(5) 0.0013(5)

loop_
_atom_type_symbol
_atom_type_description
_atom_type_scat_dispersion_real
_atom_type_scat_dispersion_imag
_atom_type_scat_source
C C 0.0033 0.0016 'International Tables Vol C Tables 4.2.6.8 and 6.1.1.4'
H H 0.0000 0.0000 'International Tables Vol C Tables 4.2.6.8 and 6.1.1.4'
N N 0.0061 0.0033 'International Tables Vol C Tables 4.2.6.8 and 6.1.1.4'
O O 0.0106 0.0060 'International Tables Vol C Tables 4.2.6.8 and 6.1.1.4'

loop_
_geom_angle_atom_site_label_1
_geom_angle_atom_site_label_2
_geom_angle_atom_site_label_3
_geom_angle_site_symmetry_1
_geom_angle_site_symmetry_3
_geom_angle
_geom_angle_publ_flag
C7A N1 C8 . . 125.54(10) ?
C2 N1 C7A . . 109.23(9) ?
C2 N1 C8 . . 125.02(10) ?
C2 N3 H3 . . 124.8 ?
C2 N3 C3A . . 110.31(9) ?
C3A N3 H3 . . 124.8 ?
C3A C7A N1 . . 106.78(10) ?
C7 C7A N1 . . 131.77(11) ?
C7 C7A C3A . . 121.41(11) ?
O1 C2 N1 . . 126.63(11) ?
O1 C2 N3 . . 126.89(11) ?
N3 C2 N1 . . 106.48(10) ?
C9 C8 N1 . . 119.98(10) ?
C9 C8 C13 . . 120.59(11) ?
C13 C8 N1 . . 119.41(10) ?
N3 C3A C7A . . 107.15(10) ?
C4 C3A N3 . . 131.35(11) ?
C4 C3A C7A . . 121.50(11) ?
C7A C7 H7 . . 121.4 ?
C7A C7 C6 . . 117.27(11) ?
C6 C7 H7 . . 121.4 ?
C3A C4 H4 . . 121.4 ?
C3A C4 C5 . . 117.24(11) ?
C5 C4 H4 . . 121.4 ?
C4 C5 H5 . . 119.3 ?
C6 C5 C4 . . 121.32(11) ?
C6 C5 H5 . . 119.3 ?
C8 C9 H9 . . 120.3 ?
C10 C9 C8 . . 119.35(12) ?
C10 C9 H9 . . 120.3 ?
C8 C13 H13 . . 120.3 ?
C8 C13 C12 . . 119.33(12) ?
C12 C13 H13 . . 120.3 ?
C7 C6 H6 . . 119.4 ?
C5 C6 C7 . . 121.19(11) ?
C5 C6 H6 . . 119.4 ?
C13 C12 H12 . . 119.8 ?
C11 C12 C13 . . 120.36(12) ?
C11 C12 H12 . . 119.8 ?
C12 C11 H11 . . 120.0 ?
C12 C11 C10 . . 119.96(12) ?
C10 C11 H11 . . 120.0 ?
C9 C10 H10 . . 119.8 ?
C11 C10 C9 . . 120.41(12) ?
C11 C10 H10 . . 119.8 ?

loop_
_geom_bond_atom_site_label_1
_geom_bond_atom_site_label_2
_geom_bond_site_symmetry_2
_geom_bond_distance
_geom_bond_publ_flag
O1 C2 . 1.2309(14) ?
N1 C7A . 1.3997(15) ?
N1 C2 . 1.3908(14) ?
N1 C8 . 1.4262(14) ?
N3 H3 . 0.8800 ?
N3 C2 . 1.3685(15) ?
N3 C3A . 1.3872(15) ?
C7A C3A . 1.3976(15) ?
C7A C7 . 1.3821(16) ?
C8 C9 . 1.3910(17) ?
C8 C13 . 1.3911(16) ?
C3A C4 . 1.3793(16) ?
C7 H7 . 0.9500 ?
C7 C6 . 1.3933(17) ?
C4 H4 . 0.9500 ?
C4 C5 . 1.3939(17) ?
C5 H5 . 0.9500 ?
C5 C6 . 1.3928(17) ?
C9 H9 . 0.9500 ?
C9 C10 . 1.3880(17) ?
C13 H13 . 0.9500 ?
C13 C12 . 1.3912(17) ?
C6 H6 . 0.9500 ?
C12 H12 . 0.9500 ?
C12 C11 . 1.383(2) ?
C11 H11 . 0.9500 ?
C11 C10 . 1.387(2) ?
C10 H10 . 0.9500 ?

loop_
_geom_hbond_atom_site_label_D
_geom_hbond_atom_site_label_H
_geom_hbond_atom_site_label_A
_geom_hbond_site_symmetry_A
_geom_hbond_distance_DH
_geom_hbond_distance_HA
_geom_hbond_distance_DA
_geom_hbond_angle_DHA
_geom_hbond_publ_flag
N3 H3 O1 5_656 0.88 2.00 2.8453(13) 174 yes

loop_
_geom_torsion_atom_site_label_1
_geom_torsion_atom_site_label_2
_geom_torsion_atom_site_label_3
_geom_torsion_atom_site_label_4
_geom_torsion_site_symmetry_1
_geom_torsion_site_symmetry_2
_geom_torsion_site_symmetry_3
_geom_torsion_site_symmetry_4
_geom_torsion
_geom_torsion_publ_flag
N1 C7A C3A N3 . . . . -0.32(12) ?
N1 C7A C3A C4 . . . . 179.08(10) ?
N1 C7A C7 C6 . . . . 179.56(11) ?
N1 C8 C9 C10 . . . . 177.03(11) ?
N1 C8 C13 C12 . . . . -177.13(11) ?
N3 C3A C4 C5 . . . . -179.65(11) ?
C7A N1 C2 O1 . . . . 178.21(11) ?
C7A N1 C2 N3 . . . . -2.59(12) ?
C7A N1 C8 C9 . . . . -129.31(12) ?
C7A N1 C8 C13 . . . . 48.81(16) ?
C7A C3A C4 C5 . . . . 1.11(17) ?
C7A C7 C6 C5 . . . . 0.27(17) ?
C2 N1 C7A C3A . . . . 1.81(12) ?
C2 N1 C7A C7 . . . . -175.82(12) ?
C2 N1 C8 C9 . . . . 44.70(17) ?
C2 N1 C8 C13 . . . . -137.18(12) ?
C2 N3 C3A C7A . . . . -1.31(13) ?
C2 N3 C3A C4 . . . . 179.37(12) ?
C8 N1 C7A C3A . . . . 176.62(10) ?
C8 N1 C7A C7 . . . . -1.01(19) ?
C8 N1 C2 O1 . . . . 3.36(19) ?
C8 N1 C2 N3 . . . . -177.43(10) ?
C8 C9 C10 C11 . . . . 0.53(19) ?
C8 C13 C12 C11 . . . . -0.35(19) ?
C3A N3 C2 O1 . . . . -178.39(11) ?
C3A N3 C2 N1 . . . . 2.40(12) ?
C3A C7A C7 C6 . . . . 2.22(16) ?
C3A C4 C5 C6 . . . . 1.38(17) ?
C7 C7A C3A N3 . . . . 177.61(10) ?
C7 C7A C3A C4 . . . . -2.99(17) ?
C4 C5 C6 C7 . . . . -2.11(18) ?
C9 C8 C13 C12 . . . . 0.98(18) ?
C13 C8 C9 C10 . . . . -1.07(18) ?
C13 C12 C11 C10 . . . . -0.2(2) ?
C12 C11 C10 C9 . . . . 0.1(2) ?
